data_1561026
loop_
_publ_author_name
'Deacy, Arron C.'
'Durr, Christopher B.'
'Kerr, Ryan W. F.'
'Williams, Charlotte K.'

_publ_section_title
;
 Heterodinuclear catalysts Zn(ii)/M and Mg(ii)/M, where M = Na(i), Ca(ii)
 or Cd(ii), for phthalic anhydride/cyclohexene oxide ring opening
 copolymerisation
;
_journal_issue 9
_journal_name_full 'Catalysis Science &amp; Technology'
_journal_page_first 3109
_journal_page_last 3118
_journal_paper_doi 10.1039/D1CY00238D
_journal_volume 11
_journal_year 2021
_chemical_formula_moiety 'C25 H32 Br Li Mg N2 O5'
_chemical_formula_sum 'C25 H32 Br Li Mg N2 O5'
_chemical_formula_weight 551.68
_space_group_crystal_system monoclinic
_space_group_IT_number 14
_space_group_name_Hall '-P 2ybc'
_space_group_name_H-M_alt 'P 1 21/c 1'
_atom_sites_solution_hydrogens geom
_audit_creation_date 2021-01-18
_audit_creation_method
;
Olex2 1.2
(compiled 2018.05.29 svn.r3508 for OlexSys, GUI svn.r5506)
;
_audit_update_record
;
2021-01-19 deposited with the CCDC.	2021-02-25 downloaded from the CCDC.
;
_cell_angle_alpha 90
_cell_angle_beta 90.0480(10)
_cell_angle_gamma 90
_cell_formula_units_Z 4
_cell_length_a 12.35440(10)
_cell_length_b 10.96250(10)
_cell_length_c 19.51870(10)
_cell_measurement_reflns_used 34734
_cell_measurement_temperature 150(2)
_cell_measurement_theta_max 76.063
_cell_measurement_theta_min 4.485
_cell_volume 2643.52(3)
_computing_cell_refinement 'CrysAlisPro 1.171.38.43b (Rigaku OD, 2015)'
_computing_data_collection 'CrysAlisPro 1.171.38.43b (Rigaku OD, 2015)'
_computing_data_reduction 'CrysAlisPro 1.171.38.43b (Rigaku OD, 2015)'
_computing_molecular_graphics 'Olex2 (Dolomanov et al., 2009)'
_computing_publication_material 'Olex2 (Dolomanov et al., 2009)'
_computing_structure_refinement 'ShelXL (Sheldrick, 2015)'
_diffrn_ambient_temperature 150.15
_diffrn_detector_area_resol_mean 10.4102
_diffrn_detector_type Atlas
_diffrn_measured_fraction_theta_full 1.000
_diffrn_measured_fraction_theta_max 0.997
_diffrn_measurement_device 'four-circle diffractometer'
_diffrn_measurement_device_type 'SuperNova, Dual, Cu at zero, Atlas'
_diffrn_measurement_method '\w scans'
_diffrn_radiation_type CuK\a
_diffrn_radiation_wavelength 1.54184
_diffrn_reflns_av_R_equivalents 0.0433
_diffrn_reflns_av_unetI/netI 0.0151
_diffrn_reflns_Laue_measured_fraction_full 1.000
_diffrn_reflns_Laue_measured_fraction_max 0.997
_diffrn_reflns_limit_h_max 15
_diffrn_reflns_limit_h_min -15
_diffrn_reflns_limit_k_max 13
_diffrn_reflns_limit_k_min -13
_diffrn_reflns_limit_l_max 24
_diffrn_reflns_limit_l_min -24
_diffrn_reflns_number 62976
_diffrn_reflns_point_group_measured_fraction_full 1.000
_diffrn_reflns_point_group_measured_fraction_max 0.997
_diffrn_reflns_theta_full 67.684
_diffrn_reflns_theta_max 76.211
_diffrn_reflns_theta_min 3.578
_exptl_absorpt_coefficient_mu 2.656
_exptl_absorpt_correction_T_max 1
_exptl_absorpt_correction_T_min 0.87599
_exptl_absorpt_correction_type multi-scan
_exptl_absorpt_process_details
;
        CrysAlisPro 1.171.38.43b (Rigaku Oxford Diffraction, 2015)
        Empirical absorption correction using spherical harmonics,
 implemented in SCALE3 ABSPACK scaling algorithm.
;
_exptl_crystal_colour colorless
_exptl_crystal_density_diffrn 1.386
_exptl_crystal_description block
_exptl_crystal_F_000 1144
_exptl_crystal_size_max 0.15
_exptl_crystal_size_mid 0.1
_exptl_crystal_size_min 0.05
_refine_diff_density_max 0.284
_refine_diff_density_min -0.392
_refine_diff_density_rms 0.049
_refine_ls_extinction_method none
_refine_ls_goodness_of_fit_ref 1.055
_refine_ls_hydrogen_treatment constr
_refine_ls_matrix_type full
_refine_ls_number_parameters 320
_refine_ls_number_reflns 5531
_refine_ls_number_restraints 0
_refine_ls_restrained_S_all 1.055
_refine_ls_R_factor_all 0.0265
_refine_ls_R_factor_gt 0.0253
_refine_ls_shift/su_max 0.002
_refine_ls_shift/su_mean 0.000
_refine_ls_structure_factor_coef Fsqd
_refine_ls_weighting_details 'w=1/[\s^2^(Fo^2^)+(0.0401P)^2^+1.0182P] where P=(Fo^2^+2Fc^2^)/3'
_refine_ls_weighting_scheme calc
_refine_ls_wR_factor_gt 0.0678
_refine_ls_wR_factor_ref 0.0689
_reflns_Friedel_coverage 0.000
_reflns_number_gt 5261
_reflns_number_total 5531
_reflns_threshold_expression 'I > 2\s(I)'
_cod_data_source_file d1cy00238d2.cif
_cod_data_source_block 044ckw17
_cod_depositor_comments 'Adding full bibliography for 1561024--1561035.cif.'
_cod_database_code 1561026
_shelx_shelxl_version_number 2018/3
_shelx_space_group_comment
;
The symmetry employed for this shelxl refinement is uniquely defined
by the following loop, which should always be used as a source of
symmetry information in preference to the above space-group names.
They are only intended as comments.
;
_shelx_estimated_absorpt_t_max 0.879
_shelx_estimated_absorpt_t_min 0.691
_olex2_refinement_description
;
1. Fixed Uiso
 At 1.2 times of:
  All C(H) groups, All C(H,H) groups
 At 1.5 times of:
  All C(H,H,H) groups
2.a Secondary CH2 refined with riding coordinates:
 C9(H9A,H9B), C13(H13A,H13B), C22(H22A,H22B), C23(H23A,H23B), C24(H24A,H24B),
 C25(H25A,H25B)
2.b Aromatic/amide H refined with riding coordinates:
 C3(H3), C4(H4), C5(H5), C8(H8), C14(H14), C16(H16), C17(H17), C18(H18)
2.c Idealised Me refined as rotating group:
 C1(H1A,H1B,H1C), C11(H11A,H11B,H11C), C12(H12A,H12B,H12C), C21(H21A,H21B,H21C)
;
_olex2_submission_special_instructions 'No special instructions were received'

loop_
_space_group_symop_operation_xyz
'x, y, z'
'-x, y+1/2, -z+1/2'
'-x, -y, -z'
'x, -y-1/2, z-1/2'

loop_
_atom_site_label
_atom_site_type_symbol
_atom_site_fract_x
_atom_site_fract_y
_atom_site_fract_z
_atom_site_U_iso_or_equiv
_atom_site_adp_type
_atom_site_occupancy
_atom_site_site_symmetry_order
_atom_site_calc_flag
_atom_site_refinement_flags_posn
_atom_site_refinement_flags_adp
_atom_site_refinement_flags_occupancy
_atom_site_disorder_assembly
_atom_site_disorder_group
C1 C 0.37383(15) 0.13995(15) 0.38106(11) 0.0438(4) Uani 1 1 d . . . . .
H1A H 0.380262 0.098147 0.425255 0.066 Uiso 1 1 calc GR . . . .
H1B H 0.445868 0.149805 0.360821 0.066 Uiso 1 1 calc GR . . . .
H1C H 0.328286 0.091499 0.350220 0.066 Uiso 1 1 calc GR . . . .
C2 C 0.21946(11) 0.25905(12) 0.41282(7) 0.0220(3) Uani 1 1 d . . . . .
C3 C 0.15925(13) 0.15963(13) 0.43284(7) 0.0276(3) Uani 1 1 d . . . . .
H3 H 0.191089 0.080818 0.434763 0.033 Uiso 1 1 calc R . . . .
C4 C 0.04992(13) 0.17644(14) 0.45041(8) 0.0296(3) Uani 1 1 d . . . . .
H4 H 0.008048 0.108887 0.465463 0.035 Uiso 1 1 calc R . . . .
C5 C 0.00332(12) 0.28971(13) 0.44597(7) 0.0250(3) Uani 1 1 d . . . . .
H5 H -0.070835 0.299468 0.457591 0.030 Uiso 1 1 calc R . . . .
C6 C 0.06375(10) 0.39210(12) 0.42441(6) 0.0198(2) Uani 1 1 d . . . . .
C7 C 0.17530(10) 0.37878(12) 0.41103(6) 0.0188(2) Uani 1 1 d . . . . .
C8 C 0.00766(10) 0.50693(12) 0.41309(6) 0.0205(2) Uani 1 1 d . . . . .
H8 H -0.065080 0.511818 0.428595 0.025 Uiso 1 1 calc R . . . .
C9 C -0.02571(11) 0.70723(13) 0.37511(7) 0.0241(3) Uani 1 1 d . . . . .
H9A H 0.004949 0.778271 0.399702 0.029 Uiso 1 1 calc R . . . .
H9B H -0.096529 0.687951 0.396197 0.029 Uiso 1 1 calc R . . . .
C10 C -0.04383(11) 0.74223(13) 0.29956(7) 0.0261(3) Uani 1 1 d . . . . .
C11 C -0.08438(13) 0.63361(15) 0.25834(8) 0.0338(3) Uani 1 1 d . . . . .
H11A H -0.029069 0.569530 0.258180 0.051 Uiso 1 1 calc GR . . . .
H11B H -0.099276 0.659296 0.211177 0.051 Uiso 1 1 calc GR . . . .
H11C H -0.150910 0.602047 0.279123 0.051 Uiso 1 1 calc GR . . . .
C12 C -0.12845(14) 0.84493(17) 0.29908(10) 0.0403(4) Uani 1 1 d . . . . .
H12A H -0.141193 0.871621 0.251839 0.060 Uiso 1 1 calc GR . . . .
H12B H -0.101819 0.913828 0.326287 0.060 Uiso 1 1 calc GR . . . .
H12C H -0.196307 0.814849 0.318808 0.060 Uiso 1 1 calc GR . . . .
C13 C 0.05910(12) 0.79624(12) 0.26675(8) 0.0256(3) Uani 1 1 d . . . . .
H13A H 0.040337 0.828582 0.220898 0.031 Uiso 1 1 calc R . . . .
H13B H 0.084124 0.865656 0.295083 0.031 Uiso 1 1 calc R . . . .
C14 C 0.18335(11) 0.68971(11) 0.19845(7) 0.0206(3) Uani 1 1 d . . . . .
H14 H 0.148732 0.733447 0.162580 0.025 Uiso 1 1 calc R . . . .
C15 C 0.27008(10) 0.60796(12) 0.17870(6) 0.0192(2) Uani 1 1 d . . . . .
C16 C 0.28577(11) 0.58443(13) 0.10834(7) 0.0249(3) Uani 1 1 d . . . . .
H16 H 0.243059 0.626481 0.075450 0.030 Uiso 1 1 calc R . . . .
C17 C 0.36197(12) 0.50156(14) 0.08663(7) 0.0285(3) Uani 1 1 d . . . . .
H17 H 0.372120 0.487642 0.039032 0.034 Uiso 1 1 calc R . . . .
C18 C 0.42477(11) 0.43750(13) 0.13455(7) 0.0253(3) Uani 1 1 d . . . . .
H18 H 0.476214 0.378802 0.119687 0.030 Uiso 1 1 calc R . . . .
C19 C 0.41110(10) 0.46058(12) 0.20333(7) 0.0200(2) Uani 1 1 d . . . . .
C20 C 0.33587(10) 0.54858(11) 0.22754(6) 0.0176(2) Uani 1 1 d . . . . .
C21 C 0.55435(14) 0.32839(17) 0.23921(9) 0.0397(4) Uani 1 1 d . . . . .
H21A H 0.529219 0.255617 0.214764 0.060 Uiso 1 1 calc GR . . . .
H21B H 0.591964 0.303801 0.281225 0.060 Uiso 1 1 calc GR . . . .
H21C H 0.604072 0.374437 0.209889 0.060 Uiso 1 1 calc GR . . . .
C22 C 0.55988(13) 0.58251(15) 0.38825(8) 0.0332(3) Uani 1 1 d . . . . .
H22A H 0.509746 0.650176 0.399231 0.040 Uiso 1 1 calc R . . . .
H22B H 0.579691 0.587597 0.339196 0.040 Uiso 1 1 calc R . . . .
C23 C 0.65978(13) 0.58836(18) 0.43298(10) 0.0415(4) Uani 1 1 d . . . . .
H23A H 0.642298 0.618367 0.479512 0.050 Uiso 1 1 calc R . . . .
H23B H 0.716098 0.641215 0.412497 0.050 Uiso 1 1 calc R . . . .
C24 C 0.69513(12) 0.45587(18) 0.43434(9) 0.0389(4) Uani 1 1 d . . . . .
H24A H 0.734647 0.433464 0.392073 0.047 Uiso 1 1 calc R . . . .
H24B H 0.741301 0.438379 0.474645 0.047 Uiso 1 1 calc R . . . .
C25 C 0.58782(12) 0.39023(15) 0.43899(8) 0.0326(3) Uani 1 1 d . . . . .
H25A H 0.592450 0.308998 0.417018 0.039 Uiso 1 1 calc R . . . .
H25B H 0.566276 0.379325 0.487442 0.039 Uiso 1 1 calc R . . . .
Li1 Li 0.37941(18) 0.4299(2) 0.35236(12) 0.0237(5) Uani 1 1 d . . . . .
N1 N 0.04693(8) 0.60248(10) 0.38416(5) 0.0197(2) Uani 1 1 d . . . . .
N2 N 0.14853(9) 0.70909(10) 0.25939(6) 0.0201(2) Uani 1 1 d . . . . .
O1 O 0.32602(8) 0.25666(9) 0.39104(5) 0.0274(2) Uani 1 1 d . . . . .
O2 O 0.23941(7) 0.46879(8) 0.39549(5) 0.02335(19) Uani 1 1 d . . . . .
O3 O 0.33108(7) 0.56847(9) 0.29317(5) 0.02129(19) Uani 1 1 d . . . . .
O4 O 0.46424(8) 0.40273(9) 0.25626(5) 0.0265(2) Uani 1 1 d . . . . .
O5 O 0.51083(8) 0.46648(10) 0.40347(5) 0.0285(2) Uani 1 1 d . . . . .
Mg1 Mg 0.21093(3) 0.62715(4) 0.35107(2) 0.01648(9) Uani 1 1 d . . . . .
Br1 Br 0.26880(2) 0.80527(2) 0.42304(2) 0.02613(6) Uani 1 1 d . . . . .

loop_
_atom_site_aniso_label
_atom_site_aniso_U_11
_atom_site_aniso_U_22
_atom_site_aniso_U_33
_atom_site_aniso_U_23
_atom_site_aniso_U_13
_atom_site_aniso_U_12
C1 0.0451(9) 0.0244(8) 0.0618(11) 0.0073(8) 0.0117(8) 0.0142(7)
C2 0.0251(6) 0.0210(6) 0.0199(6) 0.0031(5) -0.0033(5) 0.0009(5)
C3 0.0385(8) 0.0180(6) 0.0264(7) 0.0041(5) -0.0045(6) -0.0006(6)
C4 0.0363(8) 0.0243(7) 0.0281(7) 0.0067(5) -0.0017(6) -0.0106(6)
C5 0.0249(6) 0.0289(7) 0.0212(6) 0.0033(5) -0.0014(5) -0.0066(5)
C6 0.0215(6) 0.0218(6) 0.0162(5) 0.0013(5) -0.0022(4) -0.0023(5)
C7 0.0224(6) 0.0176(6) 0.0166(5) 0.0022(4) -0.0030(4) -0.0013(5)
C8 0.0165(5) 0.0255(6) 0.0195(6) -0.0009(5) -0.0012(4) -0.0003(5)
C9 0.0209(6) 0.0242(7) 0.0271(7) 0.0003(5) 0.0024(5) 0.0074(5)
C10 0.0235(6) 0.0258(7) 0.0289(7) 0.0024(6) -0.0020(5) 0.0097(5)
C11 0.0283(7) 0.0389(9) 0.0340(8) -0.0007(7) -0.0101(6) 0.0024(6)
C12 0.0333(8) 0.0418(9) 0.0458(9) 0.0103(8) 0.0032(7) 0.0225(7)
C13 0.0294(7) 0.0200(6) 0.0274(7) 0.0047(5) 0.0000(5) 0.0093(5)
C14 0.0222(6) 0.0194(6) 0.0202(6) 0.0049(5) -0.0038(5) -0.0003(5)
C15 0.0199(6) 0.0179(6) 0.0196(6) 0.0009(5) -0.0002(4) -0.0039(5)
C16 0.0279(6) 0.0286(7) 0.0181(6) 0.0021(5) -0.0018(5) -0.0034(5)
C17 0.0332(7) 0.0350(8) 0.0173(6) -0.0050(5) 0.0031(5) -0.0031(6)
C18 0.0271(6) 0.0237(7) 0.0250(7) -0.0060(5) 0.0050(5) -0.0015(5)
C19 0.0198(6) 0.0185(6) 0.0217(6) -0.0008(5) 0.0005(5) -0.0013(5)
C20 0.0182(5) 0.0166(6) 0.0180(5) -0.0013(4) 0.0012(4) -0.0031(4)
C21 0.0397(9) 0.0442(9) 0.0353(8) -0.0040(7) 0.0021(7) 0.0251(8)
C22 0.0309(7) 0.0328(8) 0.0358(8) 0.0075(6) -0.0033(6) -0.0053(6)
C23 0.0281(8) 0.0504(10) 0.0459(9) 0.0030(8) -0.0063(7) -0.0105(7)
C24 0.0205(7) 0.0601(11) 0.0362(8) 0.0033(8) -0.0011(6) 0.0058(7)
C25 0.0256(7) 0.0368(8) 0.0353(8) 0.0077(6) -0.0046(6) 0.0079(6)
Li1 0.0196(10) 0.0231(11) 0.0282(11) 0.0012(9) -0.0010(8) 0.0030(8)
N1 0.0184(5) 0.0212(5) 0.0197(5) 0.0004(4) -0.0009(4) 0.0033(4)
N2 0.0205(5) 0.0178(5) 0.0222(5) 0.0024(4) -0.0016(4) 0.0026(4)
O1 0.0270(5) 0.0190(5) 0.0362(5) 0.0043(4) 0.0024(4) 0.0061(4)
O2 0.0179(4) 0.0176(4) 0.0346(5) 0.0060(4) 0.0002(4) 0.0002(3)
O3 0.0220(4) 0.0248(5) 0.0170(4) -0.0012(3) -0.0008(3) 0.0067(4)
O4 0.0266(5) 0.0286(5) 0.0243(5) -0.0001(4) 0.0018(4) 0.0123(4)
O5 0.0227(5) 0.0287(5) 0.0342(5) 0.0060(4) -0.0088(4) -0.0008(4)
Mg1 0.01708(19) 0.01458(19) 0.01777(19) 0.00042(15) -0.00049(15) 0.00190(14)
Br1 0.03452(9) 0.01982(9) 0.02406(9) -0.00535(5) 0.00003(6) -0.00378(5)

loop_
_atom_type_symbol
_atom_type_description
_atom_type_scat_dispersion_real
_atom_type_scat_dispersion_imag
_atom_type_scat_source
C C 0.0181 0.0091 'International Tables Vol C Tables 4.2.6.8 and 6.1.1.4'
H H 0.0000 0.0000 'International Tables Vol C Tables 4.2.6.8 and 6.1.1.4'
Br Br -0.6763 1.2805 'International Tables Vol C Tables 4.2.6.8 and 6.1.1.4'
Li Li 0.0008 0.0003 'International Tables Vol C Tables 4.2.6.8 and 6.1.1.4'
Mg Mg 0.1719 0.1771 'International Tables Vol C Tables 4.2.6.8 and 6.1.1.4'
N N 0.0311 0.0180 'International Tables Vol C Tables 4.2.6.8 and 6.1.1.4'
O O 0.0492 0.0322 'International Tables Vol C Tables 4.2.6.8 and 6.1.1.4'

loop_
_geom_angle_atom_site_label_1
_geom_angle_atom_site_label_2
_geom_angle_atom_site_label_3
_geom_angle
_geom_angle_site_symmetry_1
_geom_angle_site_symmetry_3
_geom_angle_publ_flag
H1A C1 H1B 109.5 . . ?
H1A C1 H1C 109.5 . . ?
H1B C1 H1C 109.5 . . ?
O1 C1 H1A 109.5 . . ?
O1 C1 H1B 109.5 . . ?
O1 C1 H1C 109.5 . . ?
C3 C2 C7 122.04(13) . . ?
C3 C2 O1 125.92(13) . . ?
O1 C2 C7 112.02(11) . . ?
C2 C3 H3 120.5 . . ?
C2 C3 C4 119.01(13) . . ?
C4 C3 H3 120.5 . . ?
C3 C4 H4 119.8 . . ?
C5 C4 C3 120.44(13) . . ?
C5 C4 H4 119.8 . . ?
C4 C5 H5 119.5 . . ?
C4 C5 C6 121.09(13) . . ?
C6 C5 H5 119.5 . . ?
C5 C6 C8 118.78(12) . . ?
C7 C6 C5 119.32(12) . . ?
C7 C6 C8 121.82(12) . . ?
C6 C7 C2 117.77(12) . . ?
O2 C7 C2 118.17(12) . . ?
O2 C7 C6 124.03(12) . . ?
C6 C8 H8 116.8 . . ?
N1 C8 C6 126.33(12) . . ?
N1 C8 H8 116.8 . . ?
H9A C9 H9B 107.7 . . ?
C10 C9 H9A 108.9 . . ?
C10 C9 H9B 108.9 . . ?
N1 C9 H9A 108.9 . . ?
N1 C9 H9B 108.9 . . ?
N1 C9 C10 113.48(11) . . ?
C9 C10 C13 111.97(11) . . ?
C11 C10 C9 111.03(12) . . ?
C11 C10 C12 110.27(13) . . ?
C11 C10 C13 110.61(12) . . ?
C12 C10 C9 106.67(12) . . ?
C12 C10 C13 106.10(12) . . ?
C10 C11 H11A 109.5 . . ?
C10 C11 H11B 109.5 . . ?
C10 C11 H11C 109.5 . . ?
H11A C11 H11B 109.5 . . ?
H11A C11 H11C 109.5 . . ?
H11B C11 H11C 109.5 . . ?
C10 C12 H12A 109.5 . . ?
C10 C12 H12B 109.5 . . ?
C10 C12 H12C 109.5 . . ?
H12A C12 H12B 109.5 . . ?
H12A C12 H12C 109.5 . . ?
H12B C12 H12C 109.5 . . ?
C10 C13 H13A 108.7 . . ?
C10 C13 H13B 108.7 . . ?
H13A C13 H13B 107.6 . . ?
N2 C13 C10 114.31(11) . . ?
N2 C13 H13A 108.7 . . ?
N2 C13 H13B 108.7 . . ?
C15 C14 H14 116.7 . . ?
N2 C14 H14 116.7 . . ?
N2 C14 C15 126.70(12) . . ?
C16 C15 C14 118.31(12) . . ?
C16 C15 C20 119.58(12) . . ?
C20 C15 C14 122.07(12) . . ?
C15 C16 H16 119.5 . . ?
C17 C16 C15 121.01(13) . . ?
C17 C16 H16 119.5 . . ?
C16 C17 H17 119.9 . . ?
C16 C17 C18 120.23(12) . . ?
C18 C17 H17 119.9 . . ?
C17 C18 H18 120.3 . . ?
C19 C18 C17 119.33(13) . . ?
C19 C18 H18 120.3 . . ?
C18 C19 C20 122.01(12) . . ?
C18 C19 O4 125.99(12) . . ?
O4 C19 C20 111.99(11) . . ?
C15 C20 C19 117.71(11) . . ?
O3 C20 C15 124.14(11) . . ?
O3 C20 C19 118.15(11) . . ?
H21A C21 H21B 109.5 . . ?
H21A C21 H21C 109.5 . . ?
H21B C21 H21C 109.5 . . ?
O4 C21 H21A 109.5 . . ?
O4 C21 H21B 109.5 . . ?
O4 C21 H21C 109.5 . . ?
H22A C22 H22B 108.8 . . ?
C23 C22 H22A 110.7 . . ?
C23 C22 H22B 110.7 . . ?
O5 C22 H22A 110.7 . . ?
O5 C22 H22B 110.7 . . ?
O5 C22 C23 105.17(13) . . ?
C22 C23 H23A 111.4 . . ?
C22 C23 H23B 111.4 . . ?
C22 C23 C24 101.79(14) . . ?
H23A C23 H23B 109.3 . . ?
C24 C23 H23A 111.4 . . ?
C24 C23 H23B 111.4 . . ?
C23 C24 H24A 111.4 . . ?
C23 C24 H24B 111.4 . . ?
H24A C24 H24B 109.3 . . ?
C25 C24 C23 101.79(12) . . ?
C25 C24 H24A 111.4 . . ?
C25 C24 H24B 111.4 . . ?
C24 C25 H25A 110.6 . . ?
C24 C25 H25B 110.6 . . ?
H25A C25 H25B 108.7 . . ?
O5 C25 C24 105.86(13) . . ?
O5 C25 H25A 110.6 . . ?
O5 C25 H25B 110.6 . . ?
O1 Li1 O4 109.34(11) . . ?
O1 Li1 Mg1 115.27(9) . . ?
O2 Li1 O1 76.77(9) . . ?
O2 Li1 O3 79.67(9) . . ?
O2 Li1 O4 145.45(13) . . ?
O2 Li1 Mg1 40.44(5) . . ?
O3 Li1 O1 141.56(12) . . ?
O3 Li1 O4 75.47(9) . . ?
O3 Li1 Mg1 40.63(5) . . ?
O4 Li1 Mg1 115.28(9) . . ?
O5 Li1 O1 104.96(11) . . ?
O5 Li1 O2 117.93(13) . . ?
O5 Li1 O3 112.84(12) . . ?
O5 Li1 O4 93.90(10) . . ?
O5 Li1 Mg1 115.73(10) . . ?
C8 N1 C9 117.35(11) . . ?
C8 N1 Mg1 126.31(9) . . ?
C9 N1 Mg1 116.29(9) . . ?
C13 N2 Mg1 117.45(9) . . ?
C14 N2 C13 116.85(11) . . ?
C14 N2 Mg1 125.70(9) . . ?
C1 O1 Li1 128.28(12) . . ?
C2 O1 C1 117.01(12) . . ?
C2 O1 Li1 112.56(10) . . ?
C7 O2 Li1 118.04(11) . . ?
C7 O2 Mg1 131.42(8) . . ?
Li1 O2 Mg1 99.14(8) . . ?
C20 O3 Li1 115.33(10) . . ?
C20 O3 Mg1 130.79(8) . . ?
Mg1 O3 Li1 98.12(8) . . ?
C19 O4 C21 117.50(11) . . ?
C19 O4 Li1 110.78(9) . . ?
C21 O4 Li1 131.36(11) . . ?
C22 O5 C25 109.47(11) . . ?
C22 O5 Li1 115.29(11) . . ?
C25 O5 Li1 132.53(12) . . ?
N1 Mg1 Li1 124.20(6) . . ?
N1 Mg1 N2 88.00(4) . . ?
N1 Mg1 Br1 101.44(3) . . ?
N2 Mg1 Li1 123.88(6) . . ?
N2 Mg1 Br1 104.08(3) . . ?
O2 Mg1 Li1 40.42(5) . . ?
O2 Mg1 N1 85.69(4) . . ?
O2 Mg1 N2 143.07(5) . . ?
O2 Mg1 O3 80.26(4) . . ?
O2 Mg1 Br1 112.84(3) . . ?
O3 Mg1 Li1 41.26(5) . . ?
O3 Mg1 N1 147.41(5) . . ?
O3 Mg1 N2 85.92(4) . . ?
O3 Mg1 Br1 111.10(3) . . ?
Br1 Mg1 Li1 111.02(5) . . ?

loop_
_geom_bond_atom_site_label_1
_geom_bond_atom_site_label_2
_geom_bond_distance
_geom_bond_site_symmetry_2
_geom_bond_publ_flag
C1 H1A 0.9800 . ?
C1 H1B 0.9800 . ?
C1 H1C 0.9800 . ?
C1 O1 1.4227(18) . ?
C2 C3 1.376(2) . ?
C2 C7 1.4219(18) . ?
C2 O1 1.3840(17) . ?
C3 H3 0.9500 . ?
C3 C4 1.406(2) . ?
C4 H4 0.9500 . ?
C4 C5 1.371(2) . ?
C5 H5 0.9500 . ?
C5 C6 1.4124(18) . ?
C6 C7 1.4105(18) . ?
C6 C8 1.4536(18) . ?
C7 O2 1.3013(16) . ?
C8 H8 0.9500 . ?
C8 N1 1.2854(18) . ?
C9 H9A 0.9900 . ?
C9 H9B 0.9900 . ?
C9 C10 1.5399(19) . ?
C9 N1 1.4679(16) . ?
C10 C11 1.522(2) . ?
C10 C12 1.5365(19) . ?
C10 C13 1.542(2) . ?
C11 H11A 0.9800 . ?
C11 H11B 0.9800 . ?
C11 H11C 0.9800 . ?
C12 H12A 0.9800 . ?
C12 H12B 0.9800 . ?
C12 H12C 0.9800 . ?
C13 H13A 0.9900 . ?
C13 H13B 0.9900 . ?
C13 N2 1.4678(16) . ?
C14 H14 0.9500 . ?
C14 C15 1.4493(18) . ?
C14 N2 1.2829(18) . ?
C15 C16 1.4108(18) . ?
C15 C20 1.4115(18) . ?
C16 H16 0.9500 . ?
C16 C17 1.375(2) . ?
C17 H17 0.9500 . ?
C17 C18 1.403(2) . ?
C18 H18 0.9500 . ?
C18 C19 1.3765(18) . ?
C19 C20 1.4208(17) . ?
C19 O4 1.3781(16) . ?
C20 O3 1.3008(15) . ?
C21 H21A 0.9800 . ?
C21 H21B 0.9800 . ?
C21 H21C 0.9800 . ?
C21 O4 1.4194(17) . ?
C22 H22A 0.9900 . ?
C22 H22B 0.9900 . ?
C22 C23 1.513(2) . ?
C22 O5 1.4401(18) . ?
C23 H23A 0.9900 . ?
C23 H23B 0.9900 . ?
C23 C24 1.517(3) . ?
C24 H24A 0.9900 . ?
C24 H24B 0.9900 . ?
C24 C25 1.511(2) . ?
C25 H25A 0.9900 . ?
C25 H25B 0.9900 . ?
C25 O5 1.4433(17) . ?
Li1 O1 2.148(3) . ?
Li1 O2 1.971(2) . ?
Li1 O3 1.999(3) . ?
Li1 O4 2.170(3) . ?
Li1 O5 1.947(2) . ?
Li1 Mg1 3.001(2) . ?
N1 Mg1 2.1443(11) . ?
N2 Mg1 2.1450(12) . ?
O2 Mg1 1.9720(10) . ?
O3 Mg1 1.9740(10) . ?
Mg1 Br1 2.5091(4) . ?
